data_4062954
_journal_name_full Organometallics
_journal_paper_doi 10.1021/om0497902
_journal_year 2004
_chemical_formula_sum 'C22 H19 N O5'
_chemical_formula_weight 377.38
_space_group_IT_number 2
_symmetry_cell_setting triclinic
_symmetry_space_group_name_Hall '-P 1'
_symmetry_space_group_name_H-M 'P -1'
_cell_angle_alpha 100.436(2)
_cell_angle_beta 93.297(2)
_cell_angle_gamma 117.185(2)
_cell_formula_units_Z 2
_cell_length_a 9.9311(10)
_cell_length_b 10.4178(10)
_cell_length_c 10.5242(10)
_cell_measurement_temperature 163(2)
_cell_volume 940.21(16)
_diffrn_ambient_temperature 163(2)
_exptl_crystal_density_diffrn 1.333
_cod_depositor_comments
;
The following automatic conversions were performed:
'_symmetry_cell_setting' value 'Triclinic' changed to 'triclinic'
according to '/home/saulius/struct/CIF-dictionaries/cif_core.dic'
dictionary named 'cif_core.dic' version 2.4.1 from 2010-06-29.

Automatic conversion script
Id: cif_fix_enum 1527 2010-12-29 10:47:43Z saulius 
;
_cod_database_code 4062954

loop_
_symmetry_equiv_pos_as_xyz
'x, y, z'
'-x, -y, -z'

loop_
_atom_site_label
_atom_site_type_symbol
_atom_site_fract_x
_atom_site_fract_y
_atom_site_fract_z
_atom_site_U_iso_or_equiv
_atom_site_adp_type
_atom_site_occupancy
_atom_site_symmetry_multiplicity
_atom_site_calc_flag
_atom_site_refinement_flags
_atom_site_disorder_assembly
_atom_site_disorder_group
O1' O 1.17767(11) 0.20875(10) 0.64967(8) 0.0426(2) Uani 1 1 d . . .
C1 C 0.90318(13) -0.00055(12) 0.75075(10) 0.0250(2) Uani 1 1 d . . .
N1 N 1.18289(11) 0.15806(11) 0.74477(9) 0.0318(2) Uani 1 1 d . . .
C2 C 0.91421(13) 0.11046(12) 0.86995(10) 0.0264(2) Uani 1 1 d . . .
H2A H 0.9707 0.1197 0.9501 0.032 Uiso 1 1 calc R . .
O2 O 1.27973(11) 0.22679(12) 0.84239(9) 0.0525(3) Uani 1 1 d . . .
C3 C 0.84806(13) 0.19639(12) 0.86773(10) 0.0260(2) Uani 1 1 d . . .
O4 O 0.76837(10) 0.19628(9) 0.75643(7) 0.0311(2) Uani 1 1 d . . .
C5 C 0.77747(12) 0.11789(12) 0.63973(10) 0.0248(2) Uani 1 1 d . . .
C6 C 0.84416(13) 0.03213(12) 0.63176(10) 0.0262(2) Uani 1 1 d . . .
H6A H 0.8552 -0.0104 0.5478 0.031 Uiso 1 1 calc R . .
C7 C 1.06093(13) 0.00498(13) 0.74234(11) 0.0291(3) Uani 1 1 d . . .
H7A H 1.0891 -0.0286 0.8169 0.035 Uiso 1 1 calc R . .
H7B H 1.0535 -0.0636 0.6605 0.035 Uiso 1 1 calc R . .
C8 C 0.79265(12) -0.16281(12) 0.75341(10) 0.0257(2) Uani 1 1 d . . .
C9 C 0.76339(15) -0.27632(13) 0.64470(12) 0.0329(3) Uani 1 1 d . . .
H9A H 0.8180 -0.2537 0.5736 0.039 Uiso 1 1 calc R . .
C10 C 0.65566(16) -0.42164(14) 0.63922(13) 0.0389(3) Uani 1 1 d . . .
H10A H 0.6359 -0.4975 0.5641 0.047 Uiso 1 1 calc R . .
C11 C 0.57680(15) -0.45657(14) 0.74279(13) 0.0400(3) Uani 1 1 d . . .
H11A H 0.5024 -0.5560 0.7388 0.048 Uiso 1 1 calc R . .
C12 C 0.60705(14) -0.34577(15) 0.85177(13) 0.0389(3) Uani 1 1 d . . .
H12A H 0.5546 -0.3695 0.9238 0.047 Uiso 1 1 calc R . .
C13 C 0.71384(14) -0.19945(14) 0.85708(11) 0.0308(3) Uani 1 1 d . . .
H13A H 0.7329 -0.1240 0.9324 0.037 Uiso 1 1 calc R . .
C14 C 0.84488(13) 0.30067(13) 0.97794(11) 0.0276(2) Uani 1 1 d . . .
O15 O 0.91583(9) 0.31250(9) 1.09836(7) 0.0311(2) Uani 1 1 d . . .
C16 C 0.89439(14) 0.41438(14) 1.18585(12) 0.0345(3) Uani 1 1 d . . .
C17 C 0.81256(15) 0.46344(14) 1.12301(12) 0.0380(3) Uani 1 1 d . . .
H17A H 0.7818 0.5336 1.1614 0.046 Uiso 1 1 calc R . .
C18 C 0.78027(14) 0.39070(14) 0.98764(12) 0.0350(3) Uani 1 1 d . . .
H18A H 0.7247 0.4031 0.9186 0.042 Uiso 1 1 calc R . .
C19 C 0.96365(17) 0.44782(17) 1.32427(12) 0.0473(4) Uani 1 1 d . . .
H19A H 0.9436 0.5230 1.3771 0.071 Uiso 1 1 calc R . .
H19B H 1.0746 0.4854 1.3302 0.071 Uiso 1 1 calc R . .
H19C H 0.9185 0.3572 1.3570 0.071 Uiso 1 1 calc R . .
C20 C 0.70029(13) 0.14104(12) 0.53184(10) 0.0255(2) Uani 1 1 d . . .
O21 O 0.69664(9) 0.07123(9) 0.40671(7) 0.02722(19) Uani 1 1 d . . .
C22 C 0.61313(13) 0.10807(13) 0.32444(11) 0.0296(3) Uani 1 1 d . . .
C23 C 0.56805(14) 0.19821(14) 0.39553(12) 0.0329(3) Uani 1 1 d . . .
H23A H 0.5104 0.2402 0.3625 0.040 Uiso 1 1 calc R . .
C24 C 0.62301(14) 0.21887(13) 0.52963(12) 0.0313(3) Uani 1 1 d . . .
H24A H 0.6081 0.2762 0.6031 0.038 Uiso 1 1 calc R . .
C25 C 0.58851(15) 0.04231(16) 0.18229(12) 0.0377(3) Uani 1 1 d . . .
H25A H 0.5221 0.0705 0.1350 0.057 Uiso 1 1 calc R . .
H25B H 0.5397 -0.0660 0.1670 0.057 Uiso 1 1 calc R . .
H25C H 0.6874 0.0791 0.1509 0.057 Uiso 1 1 calc R . .

loop_
_atom_site_aniso_label
_atom_site_aniso_U_11
_atom_site_aniso_U_22
_atom_site_aniso_U_33
_atom_site_aniso_U_23
_atom_site_aniso_U_13
_atom_site_aniso_U_12
O1' 0.0524(6) 0.0414(5) 0.0299(5) 0.0155(4) 0.0088(4) 0.0162(4)
C1 0.0314(6) 0.0281(6) 0.0210(5) 0.0082(4) 0.0061(4) 0.0176(5)
N1 0.0350(5) 0.0368(6) 0.0254(5) 0.0090(4) 0.0077(4) 0.0177(4)
C2 0.0318(6) 0.0293(6) 0.0201(5) 0.0072(4) 0.0037(4) 0.0158(5)
O2 0.0470(6) 0.0537(6) 0.0352(5) 0.0089(5) -0.0072(4) 0.0080(5)
C3 0.0285(5) 0.0273(5) 0.0213(5) 0.0060(4) 0.0045(4) 0.0125(4)
O4 0.0417(5) 0.0380(5) 0.0221(4) 0.0031(3) 0.0020(3) 0.0276(4)
C5 0.0290(5) 0.0251(5) 0.0215(5) 0.0059(4) 0.0045(4) 0.0134(4)
C6 0.0352(6) 0.0276(6) 0.0201(5) 0.0071(4) 0.0059(4) 0.0177(5)
C7 0.0327(6) 0.0312(6) 0.0302(6) 0.0121(5) 0.0083(5) 0.0187(5)
C8 0.0297(6) 0.0280(6) 0.0246(5) 0.0097(4) 0.0024(4) 0.0171(5)
C9 0.0453(7) 0.0316(6) 0.0285(6) 0.0092(5) 0.0075(5) 0.0230(5)
C10 0.0499(8) 0.0296(6) 0.0375(7) 0.0046(5) -0.0007(6) 0.0212(6)
C11 0.0382(7) 0.0299(6) 0.0461(8) 0.0126(6) -0.0003(6) 0.0109(5)
C12 0.0365(7) 0.0416(7) 0.0359(7) 0.0163(6) 0.0075(5) 0.0136(6)
C13 0.0329(6) 0.0341(6) 0.0252(6) 0.0086(5) 0.0033(5) 0.0154(5)
C14 0.0302(6) 0.0281(6) 0.0234(5) 0.0049(4) 0.0048(4) 0.0133(5)
O15 0.0348(4) 0.0332(4) 0.0224(4) 0.0026(3) 0.0037(3) 0.0152(4)
C16 0.0334(6) 0.0319(6) 0.0277(6) -0.0014(5) 0.0074(5) 0.0095(5)
C17 0.0416(7) 0.0346(7) 0.0355(7) -0.0016(5) 0.0098(5) 0.0194(6)
C18 0.0395(7) 0.0353(7) 0.0323(6) 0.0042(5) 0.0057(5) 0.0210(5)
C19 0.0476(8) 0.0498(8) 0.0280(7) -0.0049(6) 0.0019(6) 0.0150(7)
C20 0.0287(5) 0.0250(5) 0.0230(5) 0.0068(4) 0.0032(4) 0.0126(4)
O21 0.0317(4) 0.0324(4) 0.0222(4) 0.0087(3) 0.0036(3) 0.0184(3)
C22 0.0283(6) 0.0338(6) 0.0277(6) 0.0133(5) 0.0012(4) 0.0137(5)
C23 0.0340(6) 0.0348(6) 0.0348(6) 0.0116(5) -0.0001(5) 0.0197(5)
C24 0.0366(6) 0.0293(6) 0.0313(6) 0.0063(5) 0.0023(5) 0.0190(5)
C25 0.0401(7) 0.0481(8) 0.0269(6) 0.0107(5) 0.0016(5) 0.0223(6)

loop_
_geom_bond_atom_site_label_1
_geom_bond_atom_site_label_2
_geom_bond_distance
_geom_bond_site_symmetry_2
_geom_bond_publ_flag
O1' N1 1.2222(12) . ?
C1 C2 1.5054(15) . ?
C1 C6 1.5101(14) . ?
C1 C8 1.5454(15) . ?
C1 C7 1.5494(16) . ?
N1 O2 1.2181(13) . ?
N1 C7 1.4925(15) . ?
C2 C3 1.3329(16) . ?
C3 O4 1.3750(13) . ?
C3 C14 1.4510(15) . ?
O4 C5 1.3786(13) . ?
C5 C6 1.3280(16) . ?
C5 C20 1.4502(15) . ?
C8 C13 1.3874(16) . ?
C8 C9 1.3962(16) . ?
C9 C10 1.3860(18) . ?
C10 C11 1.3840(19) . ?
C11 C12 1.3791(19) . ?
C12 C13 1.3916(17) . ?
C14 C18 1.3507(17) . ?
C14 O15 1.3708(13) . ?
O15 C16 1.3765(14) . ?
C16 C17 1.341(2) . ?
C16 C19 1.4828(18) . ?
C17 C18 1.4287(17) . ?
C20 C24 1.3492(16) . ?
C20 O21 1.3740(13) . ?
O21 C22 1.3832(13) . ?
C22 C23 1.3454(18) . ?
C22 C25 1.4835(17) . ?
C23 C24 1.4247(17) . ?

loop_
_cod_related_entry_id
_cod_related_entry_database
_cod_related_entry_code
1 ChemSpider 21153657
